data_4134918
loop_
_publ_author_name
'Strassfeld, Daniel A.'
'Wickens, Zachary K.'
'Picazo, Elias'
'Jacobsen, Eric N.'

_publ_section_title
;
 Highly Enantioselective, Hydrogen-Bond-Donor Catalyzed Additions to
 Oxetanes.
;
_journal_issue 20
_journal_name_full 'Journal of the American Chemical Society'
_journal_page_first 9175
_journal_page_last 9180
_journal_paper_doi 10.1021/jacs.0c03991
_journal_volume 142
_journal_year 2020
_chemical_absolute_configuration ad
_chemical_formula_sum 'C23 H28 Br Cl N3 O1.5'
_chemical_formula_weight 485.84
_space_group_crystal_system monoclinic
_space_group_IT_number 5
_space_group_name_Hall 'C 2y'
_space_group_name_H-M_alt 'C 1 2 1'
_atom_sites_solution_hydrogens mixed
_audit_creation_method SHELXL-2014/7
_cell_angle_alpha 90
_cell_angle_beta 93.3905(17)
_cell_angle_gamma 90
_cell_formula_units_Z 4
_cell_length_a 31.216(3)
_cell_length_b 8.4388(8)
_cell_length_c 8.5385(8)
_cell_measurement_reflns_used 9965
_cell_measurement_temperature 100(2)
_cell_measurement_theta_max 27.1
_cell_measurement_theta_min 2.50
_cell_volume 2245.3(4)
_computing_cell_refinement 'SAINT 8.37A (Bruker-AXS, 2015)'
_computing_data_reduction 'SAINT 8.37A (Bruker-AXS, 2015)'
_computing_molecular_graphics 'Bruker SHELXTL (Sheldrick, 2015)'
_computing_publication_material 'Bruker SHELXTL (Sheldrick, 2015)'
_computing_structure_refinement 'SHELXL-2014 (Sheldrick, 2015)'
_computing_structure_solution 'SHELXT-2014 (Sheldrick, 2015)'
_diffrn_ambient_temperature 100(2)
_diffrn_measured_fraction_theta_full 1.000
_diffrn_measured_fraction_theta_max 0.999
_diffrn_measurement_device_type
;
Bruker D8 goniometer with CCD area detector  
;
_diffrn_measurement_method 'omega and phi scans'
_diffrn_radiation_monochromator graphite
_diffrn_radiation_source 'I\mS microfocus tube'
_diffrn_radiation_type MoK\a
_diffrn_radiation_wavelength 0.71073
_diffrn_reflns_av_R_equivalents 0.0318
_diffrn_reflns_av_unetI/netI 0.0409
_diffrn_reflns_Laue_measured_fraction_full 1.000
_diffrn_reflns_Laue_measured_fraction_max 0.999
_diffrn_reflns_limit_h_max 39
_diffrn_reflns_limit_h_min -39
_diffrn_reflns_limit_k_max 10
_diffrn_reflns_limit_k_min -10
_diffrn_reflns_limit_l_max 10
_diffrn_reflns_limit_l_min -10
_diffrn_reflns_number 6527
_diffrn_reflns_point_group_measured_fraction_full 1.000
_diffrn_reflns_point_group_measured_fraction_max 0.997
_diffrn_reflns_theta_full 25.242
_diffrn_reflns_theta_max 27.118
_diffrn_reflns_theta_min 1.307
_exptl_absorpt_coefficient_mu 1.972
_exptl_absorpt_correction_T_max 0.7455
_exptl_absorpt_correction_T_min 0.6160
_exptl_absorpt_correction_type multi-scan
_exptl_absorpt_process_details twinabs
_exptl_crystal_colour colorless
_exptl_crystal_density_diffrn 1.437
_exptl_crystal_description plate
_exptl_crystal_F_000 1004
_exptl_crystal_size_max 0.140
_exptl_crystal_size_mid 0.120
_exptl_crystal_size_min 0.060
_refine_diff_density_max 0.480
_refine_diff_density_min -0.284
_refine_diff_density_rms 0.056
_refine_ls_abs_structure_details
;
 Flack x determined using 1947 quotients [(I+)-(I-)]/[(I+)+(I-)]
 (Parsons, Flack and Wagner, Acta Cryst. B69 (2013) 249-259).
;
_refine_ls_abs_structure_Flack -0.006(3)
_refine_ls_extinction_method none
_refine_ls_goodness_of_fit_ref 1.042
_refine_ls_hydrogen_treatment mixed
_refine_ls_matrix_type full
_refine_ls_number_parameters 301
_refine_ls_number_reflns 6527
_refine_ls_number_restraints 25
_refine_ls_restrained_S_all 1.041
_refine_ls_R_factor_all 0.0377
_refine_ls_R_factor_gt 0.0327
_refine_ls_shift/su_max 0.002
_refine_ls_shift/su_mean 0.000
_refine_ls_structure_factor_coef Fsqd
_refine_ls_weighting_details 'w=1/[\s^2^(Fo^2^)+(0.0261P)^2^+1.5025P] where P=(Fo^2^+2Fc^2^)/3'
_refine_ls_weighting_scheme calc
_refine_ls_wR_factor_gt 0.0621
_refine_ls_wR_factor_ref 0.0636
_reflns_Friedel_coverage 0.867
_reflns_Friedel_fraction_full 0.999
_reflns_Friedel_fraction_max 0.994
_reflns_number_gt 6120
_reflns_number_total 6527
_reflns_threshold_expression 'I > 2\s(I)'
_cod_data_source_file ja0c03991_si_005.cif
_cod_data_source_block DAS-VI-88
_cod_depositor_comments 'Adding full bibliography for 4134915--4134918.cif.'
_cod_original_cell_volume 2245.4(4)
_cod_original_sg_symbol_H-M 'C 2'
_cod_original_formula_sum 'C23 H28 Br Cl N3 O1.50'
_cod_database_code 4134918
_shelx_shelxl_version_number 2014/7
_shelx_space_group_comment
;
The symmetry employed for this shelxl refinement is uniquely defined
by the following loop, which should always be used as a source of
symmetry information in preference to the above space-group names.
They are only intended as comments.
;
_shelx_estimated_absorpt_t_min 0.770
_shelx_estimated_absorpt_t_max 0.891

loop_
_space_group_symop_operation_xyz
'x, y, z'
'-x, y, -z'
'x+1/2, y+1/2, z'
'-x+1/2, y+1/2, -z'

loop_
_atom_site_label
_atom_site_type_symbol
_atom_site_fract_x
_atom_site_fract_y
_atom_site_fract_z
_atom_site_U_iso_or_equiv
_atom_site_adp_type
_atom_site_occupancy
_atom_site_site_symmetry_order
_atom_site_calc_flag
_atom_site_refinement_flags_posn
_atom_site_refinement_flags_adp
_atom_site_refinement_flags_occupancy
_atom_site_disorder_assembly
_atom_site_disorder_group
Br1 Br -0.50372(2) -0.40509(8) -0.23031(6) 0.03901(16) Uani 1 1 d . . . . .
O1 O -0.76380(12) -0.5504(4) -0.5127(4) 0.0279(8) Uani 1 1 d . . . . .
H1 H -0.7782(17) -0.521(6) -0.425(6) 0.038(16) Uiso 1 1 d . . . . .
N1 N -0.72332(11) -0.5306(4) -0.7959(4) 0.0150(8) Uani 1 1 d . . . . .
N2 N -0.72254(11) -0.3753(4) -0.8208(4) 0.0156(8) Uani 1 1 d . . . . .
N3 N -0.68677(12) -0.3290(5) -0.7444(4) 0.0168(8) Uani 1 1 d . . . . .
H3 H -0.6813(18) -0.234(7) -0.745(7) 0.05(2) Uiso 1 1 d . . . . .
C1 C -0.81994(14) -0.4610(5) -0.7848(5) 0.0233(10) Uani 1 1 d . . . . .
H1A H -0.8056 -0.3886 -0.7070 0.028 Uiso 1 1 calc R U . . .
H1B H -0.8158 -0.4180 -0.8907 0.028 Uiso 1 1 calc R U . . .
C2 C -0.86796(14) -0.4674(5) -0.7581(5) 0.0224(10) Uani 1 1 d . . . . .
H2A H -0.8724 -0.5144 -0.6541 0.027 Uiso 1 1 calc R U . . .
H2B H -0.8800 -0.3588 -0.7601 0.027 Uiso 1 1 calc R U . . .
C3 C -0.89076(15) -0.5672(5) -0.8864(5) 0.0225(11) Uani 1 1 d . . . . .
H3A H -0.9212 -0.5806 -0.8630 0.027 Uiso 1 1 calc R U . . .
H3B H -0.8898 -0.5115 -0.9881 0.027 Uiso 1 1 calc R U . . .
C4 C -0.86999(15) -0.7288(5) -0.8987(5) 0.0166(10) Uani 1 1 d . . . . .
C5 C -0.89370(17) -0.8523(5) -0.9690(6) 0.0205(11) Uani 1 1 d . . . . .
H5 H -0.9216 -0.8296 -1.0134 0.025 Uiso 1 1 calc R U . . .
C6 C -0.87862(17) -1.0073(5) -0.9777(6) 0.0202(11) Uani 1 1 d . . . . .
C7 C -0.83777(16) -1.0364(6) -0.9093(5) 0.0191(10) Uani 1 1 d . . . . .
H7 H -0.8266 -1.1411 -0.9084 0.023 Uiso 1 1 calc R U . . .
C8 C -0.81301(12) -0.9129(6) -0.8419(4) 0.0188(9) Uani 1 1 d . . . . .
H8 H -0.7851 -0.9353 -0.7973 0.023 Uiso 1 1 calc R U . . .
C9 C -0.82832(14) -0.7589(5) -0.8387(5) 0.0150(9) Uani 1 1 d . . . . .
C10 C -0.79907(13) -0.6273(5) -0.7696(5) 0.0156(9) Uani 1 1 d . . . . .
C11 C -0.75859(15) -0.6299(5) -0.8629(5) 0.0187(10) Uani 1 1 d . . . . .
H11A H -0.7483 -0.7406 -0.8691 0.022 Uiso 1 1 calc R U . . .
H11B H -0.7662 -0.5936 -0.9713 0.022 Uiso 1 1 calc R U . . .
C12 C -0.68924(14) -0.5810(5) -0.7066(5) 0.0169(10) Uani 1 1 d . . . . .
H12 H -0.6832 -0.6868 -0.6745 0.020 Uiso 1 1 calc R U . . .
C13 C -0.66498(14) -0.4494(5) -0.6710(5) 0.0165(10) Uani 1 1 d . . . . .
C14 C -0.62494(14) -0.4340(6) -0.5727(5) 0.0178(11) Uani 1 1 d . . . . .
C15 C -0.61114(19) -0.5646(7) -0.4856(7) 0.0389(16) Uani 1 1 d . . . . .
H15 H -0.6267 -0.6612 -0.4943 0.047 Uiso 1 1 calc R U . . .
C16 C -0.57473(18) -0.5541(7) -0.3862(7) 0.0409(16) Uani 1 1 d . . . . .
H16 H -0.5653 -0.6436 -0.3260 0.049 Uiso 1 1 calc R U . . .
C17 C -0.55231(13) -0.4161(8) -0.3742(4) 0.0259(10) Uani 1 1 d . . . . .
C18 C -0.56493(17) -0.2859(6) -0.4615(6) 0.0272(13) Uani 1 1 d . . . . .
H18 H -0.5488 -0.1906 -0.4536 0.033 Uiso 1 1 calc R U . . .
C19 C -0.60146(17) -0.2949(6) -0.5610(6) 0.0240(12) Uani 1 1 d . . . . .
H19 H -0.6105 -0.2052 -0.6216 0.029 Uiso 1 1 calc R U . . .
C20 C -0.90510(16) -1.1361(6) -1.0559(5) 0.0279(12) Uani 1 1 d . . . . .
H20A H -0.9270 -1.1711 -0.9858 0.042 Uiso 1 1 calc R U . . .
H20B H -0.8865 -1.2257 -1.0792 0.042 Uiso 1 1 calc R U . . .
H20C H -0.9191 -1.0958 -1.1537 0.042 Uiso 1 1 calc R U . . .
C21 C -0.78893(16) -0.6675(5) -0.5944(5) 0.0203(11) Uani 1 1 d . . . . .
H21A H -0.8163 -0.6806 -0.5426 0.024 Uiso 1 1 calc R U . . .
H21B H -0.7735 -0.7700 -0.5871 0.024 Uiso 1 1 calc R U . . .
Cl1 Cl -0.67428(4) 0.02375(11) -0.75240(14) 0.0243(3) Uani 1 1 d . . . . .
C1S C -0.4598(4) 0.0553(16) -0.2702(17) 0.051(4) Uani 0.5 1 d D U P A -1
H1SA H -0.4325 0.0793 -0.3162 0.077 Uiso 0.5 1 calc R U P A -1
H1SB H -0.4631 -0.0598 -0.2615 0.077 Uiso 0.5 1 calc R U P A -1
H1SC H -0.4600 0.1031 -0.1656 0.077 Uiso 0.5 1 calc R U P A -1
C2S C -0.4966(5) 0.122(2) -0.3742(16) 0.045(4) Uani 0.5 1 d D U P A -1
H2SA H -0.5244 0.0912 -0.3334 0.054 Uiso 0.5 1 calc R U P A -1
H2SB H -0.4950 0.2395 -0.3759 0.054 Uiso 0.5 1 calc R U P A -1
O1S O -0.4933(4) 0.0623(8) -0.5250(13) 0.038(3) Uani 0.5 1 d D U P A -1
C3S C -0.5253(5) 0.1224(18) -0.6339(17) 0.046(4) Uani 0.5 1 d D U P A -1
H3SA H -0.5246 0.2397 -0.6333 0.056 Uiso 0.5 1 calc R U P A -1
H3SB H -0.5540 0.0880 -0.6039 0.056 Uiso 0.5 1 calc R U P A -1
C4S C -0.5174(5) 0.0622(16) -0.7949(15) 0.056(4) Uani 0.5 1 d D U P A -1
H4SA H -0.5133 -0.0530 -0.7910 0.085 Uiso 0.5 1 calc R U P A -1
H4SB H -0.4915 0.1124 -0.8319 0.085 Uiso 0.5 1 calc R U P A -1
H4SC H -0.5420 0.0876 -0.8668 0.085 Uiso 0.5 1 calc R U P A -1

loop_
_atom_site_aniso_label
_atom_site_aniso_U_11
_atom_site_aniso_U_22
_atom_site_aniso_U_33
_atom_site_aniso_U_23
_atom_site_aniso_U_13
_atom_site_aniso_U_12
Br1 0.0236(2) 0.0637(3) 0.0288(2) 0.0000(4) -0.0061(2) -0.0059(4)
O1 0.029(2) 0.034(2) 0.0219(18) -0.0080(16) 0.0028(15) -0.0103(17)
N1 0.0201(19) 0.0100(17) 0.0151(18) -0.0009(15) 0.0024(16) -0.0034(15)
N2 0.0210(18) 0.011(2) 0.0150(15) 0.0017(15) -0.0007(14) -0.0016(16)
N3 0.023(2) 0.0112(18) 0.0166(19) -0.0019(16) 0.0009(17) -0.0039(16)
C1 0.027(2) 0.023(3) 0.019(2) -0.001(2) 0.001(2) 0.001(2)
C2 0.028(2) 0.014(2) 0.025(2) 0.001(2) 0.001(2) 0.0078(19)
C3 0.018(2) 0.020(3) 0.030(3) -0.002(2) 0.000(2) 0.003(2)
C4 0.018(3) 0.016(2) 0.016(2) 0.0012(18) 0.0030(19) -0.002(2)
C5 0.019(3) 0.021(3) 0.021(2) 0.003(2) -0.002(2) 0.002(2)
C6 0.028(3) 0.016(3) 0.018(2) 0.001(2) 0.005(2) -0.006(2)
C7 0.025(3) 0.012(2) 0.021(2) 0.0018(19) 0.002(2) 0.002(2)
C8 0.020(2) 0.016(2) 0.0203(19) 0.001(2) 0.0002(17) -0.006(3)
C9 0.018(2) 0.014(2) 0.014(2) 0.0006(18) 0.004(2) -0.0009(19)
C10 0.019(2) 0.008(2) 0.019(2) -0.0029(17) 0.0012(18) -0.0037(17)
C11 0.024(3) 0.013(2) 0.019(2) -0.0015(18) 0.0008(19) -0.004(2)
C12 0.022(2) 0.012(2) 0.017(2) 0.0013(18) -0.0004(19) 0.0020(19)
C13 0.021(2) 0.015(3) 0.014(2) -0.0003(16) 0.0028(18) -0.0007(17)
C14 0.020(2) 0.017(3) 0.017(2) -0.0022(18) 0.0038(16) -0.002(2)
C15 0.032(3) 0.031(3) 0.051(4) 0.023(3) -0.012(3) -0.014(3)
C16 0.032(3) 0.049(4) 0.039(3) 0.028(3) -0.017(3) -0.016(3)
C17 0.016(2) 0.043(3) 0.018(2) -0.002(3) -0.0002(16) -0.003(3)
C18 0.022(3) 0.023(3) 0.037(3) -0.011(2) -0.003(2) -0.004(2)
C19 0.026(3) 0.014(3) 0.032(3) 0.000(2) 0.001(2) 0.005(2)
C20 0.029(3) 0.022(3) 0.032(3) -0.002(2) -0.006(2) -0.010(2)
C21 0.026(3) 0.016(2) 0.019(2) -0.0015(18) 0.0017(19) -0.002(2)
Cl1 0.0382(7) 0.0100(5) 0.0256(6) 0.0004(5) 0.0083(6) -0.0008(5)
C1S 0.056(8) 0.035(8) 0.060(8) -0.023(7) -0.020(7) 0.010(7)
C2S 0.038(8) 0.027(8) 0.069(7) -0.007(6) -0.007(6) 0.001(8)
O1S 0.029(8) 0.028(4) 0.055(7) -0.004(4) -0.011(5) 0.006(4)
C3S 0.044(8) 0.016(7) 0.075(7) 0.006(6) -0.025(7) -0.005(7)
C4S 0.075(10) 0.026(8) 0.064(7) 0.011(6) -0.034(7) 0.007(8)

loop_
_atom_type_symbol
_atom_type_description
_atom_type_scat_dispersion_real
_atom_type_scat_dispersion_imag
_atom_type_scat_source
C C 0.0033 0.0016 'International Tables Vol C Tables 4.2.6.8 and 6.1.1.4'
H H 0.0000 0.0000 'International Tables Vol C Tables 4.2.6.8 and 6.1.1.4'
Br Br -0.2901 2.4595 'International Tables Vol C Tables 4.2.6.8 and 6.1.1.4'
Cl Cl 0.1484 0.1585 'International Tables Vol C Tables 4.2.6.8 and 6.1.1.4'
N N 0.0061 0.0033 'International Tables Vol C Tables 4.2.6.8 and 6.1.1.4'
O O 0.0106 0.0060 'International Tables Vol C Tables 4.2.6.8 and 6.1.1.4'

loop_
_geom_angle_atom_site_label_1
_geom_angle_atom_site_label_2
_geom_angle_atom_site_label_3
_geom_angle
_geom_angle_site_symmetry_1
_geom_angle_site_symmetry_3
_geom_angle_publ_flag
C21 O1 H1 108(3) . . ?
N2 N1 C12 112.5(4) . . ?
N2 N1 C11 121.3(4) . . ?
C12 N1 C11 126.2(4) . . ?
N3 N2 N1 103.7(3) . . ?
N2 N3 C13 113.1(4) . . ?
N2 N3 H3 117(4) . . ?
C13 N3 H3 130(4) . . ?
C2 C1 C10 111.5(4) . . ?
C2 C1 H1A 109.3 . . ?
C10 C1 H1A 109.3 . . ?
C2 C1 H1B 109.3 . . ?
C10 C1 H1B 109.3 . . ?
H1A C1 H1B 108.0 . . ?
C3 C2 C1 109.4(4) . . ?
C3 C2 H2A 109.8 . . ?
C1 C2 H2A 109.8 . . ?
C3 C2 H2B 109.8 . . ?
C1 C2 H2B 109.8 . . ?
H2A C2 H2B 108.2 . . ?
C4 C3 C2 111.3(4) . . ?
C4 C3 H3A 109.4 . . ?
C2 C3 H3A 109.4 . . ?
C4 C3 H3B 109.4 . . ?
C2 C3 H3B 109.4 . . ?
H3A C3 H3B 108.0 . . ?
C9 C4 C5 118.9(4) . . ?
C9 C4 C3 122.2(4) . . ?
C5 C4 C3 119.0(4) . . ?
C4 C5 C6 123.5(5) . . ?
C4 C5 H5 118.2 . . ?
C6 C5 H5 118.2 . . ?
C7 C6 C5 116.5(5) . . ?
C7 C6 C20 121.7(4) . . ?
C5 C6 C20 121.7(5) . . ?
C6 C7 C8 120.7(4) . . ?
C6 C7 H7 119.6 . . ?
C8 C7 H7 119.6 . . ?
C9 C8 C7 121.5(4) . . ?
C9 C8 H8 119.2 . . ?
C7 C8 H8 119.2 . . ?
C8 C9 C4 118.6(4) . . ?
C8 C9 C10 119.3(4) . . ?
C4 C9 C10 122.1(4) . . ?
C9 C10 C11 106.3(3) . . ?
C9 C10 C21 107.2(3) . . ?
C11 C10 C21 111.8(4) . . ?
C9 C10 C1 112.7(4) . . ?
C11 C10 C1 108.9(3) . . ?
C21 C10 C1 109.9(3) . . ?
N1 C11 C10 114.2(3) . . ?
N1 C11 H11A 108.7 . . ?
C10 C11 H11A 108.7 . . ?
N1 C11 H11B 108.7 . . ?
C10 C11 H11B 108.7 . . ?
H11A C11 H11B 107.6 . . ?
N1 C12 C13 106.2(4) . . ?
N1 C12 H12 126.9 . . ?
C13 C12 H12 126.9 . . ?
N3 C13 C12 104.5(4) . . ?
N3 C13 C14 125.8(4) . . ?
C12 C13 C14 129.7(4) . . ?
C15 C14 C19 119.3(4) . . ?
C15 C14 C13 117.7(4) . . ?
C19 C14 C13 123.0(4) . . ?
C16 C15 C14 119.9(5) . . ?
C16 C15 H15 120.0 . . ?
C14 C15 H15 120.0 . . ?
C17 C16 C15 120.2(5) . . ?
C17 C16 H16 119.9 . . ?
C15 C16 H16 119.9 . . ?
C16 C17 C18 121.0(4) . . ?
C16 C17 Br1 118.6(4) . . ?
C18 C17 Br1 120.3(4) . . ?
C17 C18 C19 119.3(5) . . ?
C17 C18 H18 120.4 . . ?
C19 C18 H18 120.4 . . ?
C18 C19 C14 120.3(5) . . ?
C18 C19 H19 119.8 . . ?
C14 C19 H19 119.8 . . ?
C6 C20 H20A 109.5 . . ?
C6 C20 H20B 109.5 . . ?
H20A C20 H20B 109.5 . . ?
C6 C20 H20C 109.5 . . ?
H20A C20 H20C 109.5 . . ?
H20B C20 H20C 109.5 . . ?
O1 C21 C10 113.4(4) . . ?
O1 C21 H21A 108.9 . . ?
C10 C21 H21A 108.9 . . ?
O1 C21 H21B 108.9 . . ?
C10 C21 H21B 108.9 . . ?
H21A C21 H21B 107.7 . . ?
C2S C1S H1SA 109.5 . . ?
C2S C1S H1SB 109.5 . . ?
H1SA C1S H1SB 109.5 . . ?
C2S C1S H1SC 109.5 . . ?
H1SA C1S H1SC 109.5 . . ?
H1SB C1S H1SC 109.5 . . ?
O1S C2S C1S 108.1(12) . . ?
O1S C2S H2SA 110.1 . . ?
C1S C2S H2SA 110.1 . . ?
O1S C2S H2SB 110.1 . . ?
C1S C2S H2SB 110.1 . . ?
H2SA C2S H2SB 108.4 . . ?
C2S O1S C3S 112.8(10) . . ?
O1S C3S C4S 109.3(11) . . ?
O1S C3S H3SA 109.8 . . ?
C4S C3S H3SA 109.8 . . ?
O1S C3S H3SB 109.8 . . ?
C4S C3S H3SB 109.8 . . ?
H3SA C3S H3SB 108.3 . . ?
C3S C4S H4SA 109.5 . . ?
C3S C4S H4SB 109.5 . . ?
H4SA C4S H4SB 109.5 . . ?
C3S C4S H4SC 109.5 . . ?
H4SA C4S H4SC 109.5 . . ?
H4SB C4S H4SC 109.5 . . ?

loop_
_geom_bond_atom_site_label_1
_geom_bond_atom_site_label_2
_geom_bond_distance
_geom_bond_site_symmetry_2
_geom_bond_publ_flag
Br1 C17 1.897(4) . ?
O1 C21 1.419(5) . ?
O1 H1 0.93(5) . ?
N1 N2 1.327(5) . ?
N1 C12 1.341(5) . ?
N1 C11 1.472(5) . ?
N2 N3 1.319(5) . ?
N3 C13 1.356(6) . ?
N3 H3 0.82(6) . ?
C1 C2 1.531(6) . ?
C1 C10 1.550(6) . ?
C1 H1A 0.9900 . ?
C1 H1B 0.9900 . ?
C2 C3 1.525(6) . ?
C2 H2A 0.9900 . ?
C2 H2B 0.9900 . ?
C3 C4 1.516(6) . ?
C3 H3A 0.9900 . ?
C3 H3B 0.9900 . ?
C4 C9 1.393(6) . ?
C4 C5 1.393(6) . ?
C5 C6 1.394(6) . ?
C5 H5 0.9500 . ?
C6 C7 1.393(7) . ?
C6 C20 1.498(7) . ?
C7 C8 1.400(7) . ?
C7 H7 0.9500 . ?
C8 C9 1.386(7) . ?
C8 H8 0.9500 . ?
C9 C10 1.533(6) . ?
C10 C11 1.533(6) . ?
C10 C21 1.549(5) . ?
C11 H11A 0.9900 . ?
C11 H11B 0.9900 . ?
C12 C13 1.368(6) . ?
C12 H12 0.9500 . ?
C13 C14 1.470(6) . ?
C14 C15 1.383(7) . ?
C14 C19 1.384(7) . ?
C15 C16 1.381(7) . ?
C15 H15 0.9500 . ?
C16 C17 1.359(8) . ?
C16 H16 0.9500 . ?
C17 C18 1.372(7) . ?
C18 C19 1.383(7) . ?
C18 H18 0.9500 . ?
C19 H19 0.9500 . ?
C20 H20A 0.9800 . ?
C20 H20B 0.9800 . ?
C20 H20C 0.9800 . ?
C21 H21A 0.9900 . ?
C21 H21B 0.9900 . ?
C1S C2S 1.519(14) . ?
C1S H1SA 0.9800 . ?
C1S H1SB 0.9800 . ?
C1S H1SC 0.9800 . ?
C2S O1S 1.393(16) . ?
C2S H2SA 0.9900 . ?
C2S H2SB 0.9900 . ?
O1S C3S 1.419(16) . ?
C3S C4S 1.500(16) . ?
C3S H3SA 0.9900 . ?
C3S H3SB 0.9900 . ?
C4S H4SA 0.9800 . ?
C4S H4SB 0.9800 . ?
C4S H4SC 0.9800 . ?

loop_
_geom_hbond_atom_site_label_D
_geom_hbond_atom_site_label_H
_geom_hbond_atom_site_label_A
_geom_hbond_distance_DH
_geom_hbond_distance_HA
_geom_hbond_distance_DA
_geom_hbond_angle_DHA
_geom_hbond_site_symmetry_A
O1 H1 Cl1 0.93(5) 2.22(5) 3.126(4) 166(5) 4_344
N3 H3 Cl1 0.82(6) 2.18(6) 3.003(4) 174(6) .

loop_
_geom_torsion_atom_site_label_1
_geom_torsion_atom_site_label_2
_geom_torsion_atom_site_label_3
_geom_torsion_atom_site_label_4
_geom_torsion
_geom_torsion_site_symmetry_1
_geom_torsion_site_symmetry_2
_geom_torsion_site_symmetry_3
_geom_torsion_site_symmetry_4
_geom_torsion_publ_flag
C12 N1 N2 N3 0.1(5) . . . . ?
C11 N1 N2 N3 -179.7(3) . . . . ?
N1 N2 N3 C13 -0.5(4) . . . . ?
C10 C1 C2 C3 -63.9(5) . . . . ?
C1 C2 C3 C4 53.2(5) . . . . ?
C2 C3 C4 C9 -19.5(6) . . . . ?
C2 C3 C4 C5 158.9(4) . . . . ?
C9 C4 C5 C6 2.5(7) . . . . ?
C3 C4 C5 C6 -175.9(5) . . . . ?
C4 C5 C6 C7 0.9(7) . . . . ?
C4 C5 C6 C20 -179.4(5) . . . . ?
C5 C6 C7 C8 -2.6(7) . . . . ?
C20 C6 C7 C8 177.7(4) . . . . ?
C6 C7 C8 C9 0.9(7) . . . . ?
C7 C8 C9 C4 2.6(6) . . . . ?
C7 C8 C9 C10 -177.4(4) . . . . ?
C5 C4 C9 C8 -4.2(6) . . . . ?
C3 C4 C9 C8 174.2(4) . . . . ?
C5 C4 C9 C10 175.8(4) . . . . ?
C3 C4 C9 C10 -5.8(6) . . . . ?
C8 C9 C10 C11 57.0(5) . . . . ?
C4 C9 C10 C11 -123.0(4) . . . . ?
C8 C9 C10 C21 -62.7(5) . . . . ?
C4 C9 C10 C21 117.3(4) . . . . ?
C8 C9 C10 C1 176.2(4) . . . . ?
C4 C9 C10 C1 -3.7(6) . . . . ?
C2 C1 C10 C9 38.0(5) . . . . ?
C2 C1 C10 C11 155.8(4) . . . . ?
C2 C1 C10 C21 -81.4(4) . . . . ?
N2 N1 C11 C10 -81.1(5) . . . . ?
C12 N1 C11 C10 99.1(5) . . . . ?
C9 C10 C11 N1 -169.7(3) . . . . ?
C21 C10 C11 N1 -53.1(5) . . . . ?
C1 C10 C11 N1 68.5(5) . . . . ?
N2 N1 C12 C13 0.2(5) . . . . ?
C11 N1 C12 C13 -180.0(4) . . . . ?
N2 N3 C13 C12 0.6(5) . . . . ?
N2 N3 C13 C14 -177.8(4) . . . . ?
N1 C12 C13 N3 -0.5(5) . . . . ?
N1 C12 C13 C14 177.9(4) . . . . ?
N3 C13 C14 C15 169.2(5) . . . . ?
C12 C13 C14 C15 -8.9(7) . . . . ?
N3 C13 C14 C19 -9.1(7) . . . . ?
C12 C13 C14 C19 172.8(5) . . . . ?
C19 C14 C15 C16 1.2(9) . . . . ?
C13 C14 C15 C16 -177.2(5) . . . . ?
C14 C15 C16 C17 -0.3(10) . . . . ?
C15 C16 C17 C18 -0.9(9) . . . . ?
C15 C16 C17 Br1 177.7(5) . . . . ?
C16 C17 C18 C19 1.1(8) . . . . ?
Br1 C17 C18 C19 -177.4(4) . . . . ?
C17 C18 C19 C14 -0.2(8) . . . . ?
C15 C14 C19 C18 -1.0(8) . . . . ?
C13 C14 C19 C18 177.3(4) . . . . ?
C9 C10 C21 O1 -176.8(4) . . . . ?
C11 C10 C21 O1 67.1(5) . . . . ?
C1 C10 C21 O1 -54.0(5) . . . . ?
C1S C2S O1S C3S -177.7(14) . . . . ?
C2S O1S C3S C4S 175.5(14) . . . . ?
